data_7020193
loop_
_publ_author_name
'Jin, Juan'
'Jia, Ming-Jun'
'Li, Guang-Hua'
'Zeng, Guang'
'Yu, Jie-Hui'
'Xu, Ji-Qing'

_publ_section_title
;
 New metal complexes with di(mono)acylhydrazidate molecules.
;
_journal_issue 34
_journal_name_full 'Dalton transactions (Cambridge, England : 2003)'
_journal_page_first 10267
_journal_page_last 10275
_journal_paper_doi 10.1039/c2dt30941f
_journal_volume 41
_journal_year 2012
_chemical_formula_sum 'C16 H10 N4 O5'
_chemical_formula_weight 338.28
_chemical_name_systematic
;
?
;
_space_group_IT_number 15
_symmetry_cell_setting monoclinic
_symmetry_space_group_name_Hall '-C 2yc'
_symmetry_space_group_name_H-M 'C 1 2/c 1'
_atom_sites_solution_hydrogens geom
_atom_sites_solution_primary direct
_atom_sites_solution_secondary difmap
_audit_creation_method SHELXL-97
_cell_angle_alpha 90.00
_cell_angle_beta 109.947(2)
_cell_angle_gamma 90.00
_cell_formula_units_Z 4
_cell_length_a 11.5586(5)
_cell_length_b 10.4198(4)
_cell_length_c 11.8568(5)
_cell_measurement_reflns_used 1662
_cell_measurement_temperature 293(2)
_cell_measurement_theta_max 28.23
_cell_measurement_theta_min 2.71
_cell_volume 1342.34(10)
_computing_cell_refinement 'Bruker SMAR'
_computing_data_collection 'Bruker SMAR'
_computing_data_reduction 'Bruker SMAR'
_computing_structure_refinement 'SHELXL-97 (Sheldrick, 1997)'
_computing_structure_solution 'SHELXS-97 (Sheldrick, 1990)'
_diffrn_ambient_temperature 293(2)
_diffrn_detector_area_resol_mean 9.00cm
_diffrn_measured_fraction_theta_full 1.000
_diffrn_measured_fraction_theta_max 1.000
_diffrn_measurement_device_type 'CCD area detector'
_diffrn_measurement_method 'phi and omega scans'
_diffrn_radiation_monochromator graphite
_diffrn_radiation_source 'fine-focus sealed tube'
_diffrn_radiation_type MoK\a
_diffrn_radiation_wavelength 0.71073
_diffrn_reflns_av_R_equivalents 0.0237
_diffrn_reflns_av_sigmaI/netI 0.0207
_diffrn_reflns_limit_h_max 10
_diffrn_reflns_limit_h_min -15
_diffrn_reflns_limit_k_max 12
_diffrn_reflns_limit_k_min -13
_diffrn_reflns_limit_l_max 15
_diffrn_reflns_limit_l_min -15
_diffrn_reflns_number 4786
_diffrn_reflns_theta_full 28.23
_diffrn_reflns_theta_max 28.23
_diffrn_reflns_theta_min 2.71
_diffrn_standards_decay_% none
_diffrn_standards_interval_count none
_diffrn_standards_interval_time none
_diffrn_standards_number none
_exptl_absorpt_coefficient_mu 0.128
_exptl_absorpt_correction_T_max 0.987
_exptl_absorpt_correction_T_min 0.986
_exptl_absorpt_correction_type empirical
_exptl_absorpt_process_details SADABS
_exptl_crystal_colour yellow
_exptl_crystal_density_diffrn 1.674
_exptl_crystal_density_method 'not measured'
_exptl_crystal_description block
_exptl_crystal_F_000 696
_exptl_crystal_size_max 0.11
_exptl_crystal_size_mid 0.10
_exptl_crystal_size_min 0.10
_refine_diff_density_max 0.379
_refine_diff_density_min -0.190
_refine_diff_density_rms 0.046
_refine_ls_extinction_method none
_refine_ls_goodness_of_fit_ref 1.024
_refine_ls_hydrogen_treatment constr
_refine_ls_matrix_type full
_refine_ls_number_parameters 114
_refine_ls_number_reflns 1662
_refine_ls_number_restraints 0
_refine_ls_restrained_S_all 1.024
_refine_ls_R_factor_all 0.0482
_refine_ls_R_factor_gt 0.0370
_refine_ls_shift/su_max 0.000
_refine_ls_shift/su_mean 0.000
_refine_ls_structure_factor_coef Fsqd
_refine_ls_weighting_details 'calc w=1/[\s^2^(Fo^2^)+(0.0639P)^2^+0.6178P] where P=(Fo^2^+2Fc^2^)/3'
_refine_ls_weighting_scheme calc
_refine_ls_wR_factor_gt 0.1036
_refine_ls_wR_factor_ref 0.1124
_reflns_number_gt 1328
_reflns_number_total 1662
_reflns_threshold_expression >2sigma(I)
_cod_data_source_file c2dt30941f.txt
_cod_data_source_block 5
_cod_depositor_comments
;
The following automatic conversions were performed:

'_symmetry_cell_setting' value 'Monoclinic' changed to 'monoclinic'
according to /home/saulius/struct/CIF-dictionaries/cif_core.dic
dictionary named 'cif_core.dic' version 2.4.2 from 2011-04-26.

Automatic conversion script
Id: cif_fix_values 1891 2012-01-12 08:04:46Z andrius 
;
_cod_original_sg_symbol_H-M C2/c
_cod_database_code 7020193

loop_
_symmetry_equiv_pos_as_xyz
'x, y, z'
'-x, y, -z+1/2'
'x+1/2, y+1/2, z'
'-x+1/2, y+1/2, -z+1/2'
'-x, -y, -z'
'x, -y, z-1/2'
'-x+1/2, -y+1/2, -z'
'x+1/2, -y+1/2, z-1/2'

loop_
_atom_site_label
_atom_site_type_symbol
_atom_site_fract_x
_atom_site_fract_y
_atom_site_fract_z
_atom_site_U_iso_or_equiv
_atom_site_adp_type
_atom_site_occupancy
_atom_site_symmetry_multiplicity
_atom_site_calc_flag
_atom_site_refinement_flags
C1 C 0.24258(12) 0.52943(12) 0.53487(12) 0.0272(3) Uani 1 1 d .
H1A H 0.3126 0.5716 0.5840 0.033 Uiso 1 1 calc R
C2 C 0.17305(12) 0.58201(12) 0.42633(11) 0.0268(3) Uani 1 1 d .
H2A H 0.1963 0.6597 0.4018 0.032 Uiso 1 1 calc R
C3 C 0.06758(12) 0.51882(12) 0.35302(11) 0.0234(3) Uani 1 1 d .
C4 C 0.02987(11) 0.40352(11) 0.38625(10) 0.0233(3) Uani 1 1 d .
H4A H -0.0413 0.3631 0.3374 0.028 Uiso 1 1 calc R
C5 C 0.10185(11) 0.34925(11) 0.49555(11) 0.0220(3) Uani 1 1 d .
C6 C 0.20723(11) 0.41192(11) 0.57089(11) 0.0228(3) Uani 1 1 d .
C7 C 0.06734(12) 0.22541(12) 0.53391(11) 0.0251(3) Uani 1 1 d .
C8 C 0.27387(11) 0.35197(12) 0.68442(11) 0.0247(3) Uani 1 1 d .
N1 N 0.14394(11) 0.18201(10) 0.63993(10) 0.0289(3) Uani 1 1 d .
H1B H 0.1269 0.1076 0.6615 0.035 Uiso 1 1 calc R
N2 N 0.24627(10) 0.24164(11) 0.71841(10) 0.0283(3) Uani 1 1 d .
O1 O -0.02481(10) 0.16214(9) 0.47560(9) 0.0372(3) Uani 1 1 d .
O2 O 0.37031(9) 0.41726(9) 0.75792(9) 0.0337(3) Uani 1 1 d .
H2C H 0.3949 0.3822 0.8237 0.051 Uiso 1 1 calc R
O3 O 0.0000 0.58456(12) 0.2500 0.0307(3) Uani 1 2 d S

loop_
_atom_site_aniso_label
_atom_site_aniso_U_11
_atom_site_aniso_U_22
_atom_site_aniso_U_33
_atom_site_aniso_U_23
_atom_site_aniso_U_13
_atom_site_aniso_U_12
C1 0.0249(6) 0.0300(7) 0.0239(6) -0.0023(5) 0.0046(5) -0.0051(5)
C2 0.0306(7) 0.0243(6) 0.0242(6) -0.0001(5) 0.0077(5) -0.0037(5)
C3 0.0274(6) 0.0229(6) 0.0180(6) -0.0003(4) 0.0054(5) 0.0027(4)
C4 0.0232(6) 0.0237(6) 0.0191(6) -0.0025(4) 0.0024(5) -0.0008(4)
C5 0.0237(6) 0.0221(6) 0.0193(6) -0.0012(4) 0.0062(5) 0.0013(4)
C6 0.0222(6) 0.0248(6) 0.0199(6) -0.0016(4) 0.0053(5) 0.0023(4)
C7 0.0285(6) 0.0235(6) 0.0203(6) -0.0014(4) 0.0047(5) -0.0004(5)
C8 0.0225(6) 0.0275(6) 0.0205(6) -0.0017(5) 0.0028(5) 0.0033(5)
N1 0.0350(6) 0.0221(5) 0.0233(5) 0.0022(4) 0.0021(5) -0.0026(4)
N2 0.0300(6) 0.0271(6) 0.0215(5) -0.0002(4) 0.0006(4) 0.0021(4)
O1 0.0411(6) 0.0321(5) 0.0280(5) 0.0025(4) -0.0020(4) -0.0134(4)
O2 0.0294(5) 0.0349(5) 0.0259(5) 0.0021(4) -0.0048(4) -0.0037(4)
O3 0.0428(8) 0.0204(6) 0.0195(6) 0.000 -0.0015(5) 0.000

loop_
_atom_type_symbol
_atom_type_description
_atom_type_scat_dispersion_real
_atom_type_scat_dispersion_imag
_atom_type_scat_source
C C 0.0033 0.0016 'International Tables Vol C Tables 4.2.6.8 and 6.1.1.4'
H H 0.0000 0.0000 'International Tables Vol C Tables 4.2.6.8 and 6.1.1.4'
N N 0.0061 0.0033 'International Tables Vol C Tables 4.2.6.8 and 6.1.1.4'
O O 0.0106 0.0060 'International Tables Vol C Tables 4.2.6.8 and 6.1.1.4'

loop_
_geom_angle_atom_site_label_1
_geom_angle_atom_site_label_2
_geom_angle_atom_site_label_3
_geom_angle
_geom_angle_site_symmetry_1
C2 C1 C6 119.61(11) .
C1 C2 C3 120.06(11) .
C4 C3 O3 122.94(11) .
C4 C3 C2 121.74(11) .
O3 C3 C2 115.16(11) .
C3 C4 C5 118.06(11) .
C4 C5 C6 120.99(11) .
C4 C5 C7 120.26(11) .
C6 C5 C7 118.74(11) .
C5 C6 C1 119.51(11) .
C5 C6 C8 117.60(11) .
C1 C6 C8 122.88(11) .
O1 C7 N1 120.49(11) .
O1 C7 C5 124.46(11) .
N1 C7 C5 115.05(11) .
N2 C8 O2 119.11(11) .
N2 C8 C6 124.38(11) .
O2 C8 C6 116.51(11) .
C7 N1 N2 128.24(11) .
C8 N2 N1 115.87(10) .
C3 O3 C3 120.75(13) 2

loop_
_geom_bond_atom_site_label_1
_geom_bond_atom_site_label_2
_geom_bond_distance
_geom_bond_site_symmetry_2
C1 C2 1.3772(18) .
C1 C6 1.4027(17) .
C2 C3 1.3972(17) .
C3 C4 1.3804(17) .
C3 O3 1.3858(13) .
C4 C5 1.3985(16) .
C5 C6 1.4020(16) .
C5 C7 1.4679(17) .
C6 C8 1.4450(16) .
C7 O1 1.2429(15) .
C7 N1 1.3451(16) .
C8 N2 1.2936(17) .
C8 O2 1.3424(15) .
N1 N2 1.3784(15) .
O3 C3 1.3858(13) 2
